data_2242728
loop_
_publ_author_name
'Ohba, Shigeru'
'Tsuchimoto, Masanobu'
'Yamada, Naoki'

_publ_section_title
;
 Investigation of nitro--nitrito photoisomerization: crystal structures of
 <i>trans</i>-{2,2'-[ethane-1,2-diylbis(nitrilomethylidyne)]diphenolato}(pyridine/4-methylpyridine)nitrocobalt(III)
;
_journal_issue 12
_journal_name_full 'Acta Crystallographica Section E'
_journal_page_first 1759
_journal_page_last 1763
_journal_paper_doi 10.1107/S2056989018015487
_journal_volume 74
_journal_year 2018
_chemical_formula_iupac '[Co (C16 H14 N2 O2) (N O2) (C5 H5 N)]'
_chemical_formula_moiety 'C21 H19 Co N4 O4'
_chemical_formula_structural '(Co (C16 H14 N2 O2) (N O2) (C5 H5 N))'
_chemical_formula_sum 'C21 H19 Co N4 O4'
_chemical_formula_weight 450.33
_chemical_name_systematic
<i>trans</i>-{2,2'-[Ethane-1,2-diylbis(nitrilomethylidyne)]diphenolato-\k^4^<i>O</i>,<i>N</i>,<i>N</i>',<i>O</i>'}(nitro-\k<i>N</i>)(pyridine-\k<i>N</i>)cobalt(III)
_space_group_crystal_system orthorhombic
_space_group_IT_number 19
_space_group_name_Hall 'P 2ac 2ab'
_space_group_name_H-M_alt 'P 21 21 21'
_symmetry_space_group_name_Hall 'P 2ac 2ab'
_symmetry_space_group_name_H-M 'P 21 21 21'
_atom_sites_solution_hydrogens geom
_atom_sites_solution_primary direct
_audit_creation_method SHELXL-2014/7
_cell_angle_alpha 90
_cell_angle_beta 90
_cell_angle_gamma 90
_cell_formula_units_Z 8
_cell_length_a 6.924(2)
_cell_length_b 14.007(3)
_cell_length_c 40.339(8)
_cell_measurement_reflns_used 9904
_cell_measurement_temperature 302
_cell_measurement_theta_max 26.35
_cell_measurement_theta_min 2.50
_cell_volume 3912.3(16)
_computing_cell_refinement
;
SAINT (Bruker, 2016)
;
_computing_data_collection
;
APEX3 (Bruker, 2016)
;
_computing_data_reduction
;
SAINT (Bruker, 2016)
;
_computing_molecular_graphics
;
Mercury (Macrae <i>et al.</i>, 2008) and
CAVITY (Ohashi <i>et al.</i>, 1981)
;
_computing_publication_material
;
SHELXL2014 (Sheldrick, 2015b) and publCIF (Westrip, 2010)
;
_computing_structure_refinement
;
SHELXL2014  (Sheldrick, 2015b)
;
_computing_structure_solution
;
SHELXT (Sheldrick, 2015a)
;
_diffrn_ambient_temperature 302
_diffrn_measured_fraction_theta_full 0.999
_diffrn_measured_fraction_theta_max 0.992
_diffrn_measurement_device_type 'Bruker D8 VENTURE'
_diffrn_measurement_method '\f and \w scans'
_diffrn_radiation_type MoK\a
_diffrn_radiation_wavelength 0.71073
_diffrn_reflns_av_R_equivalents 0.0574
_diffrn_reflns_av_unetI/netI 0.0506
_diffrn_reflns_limit_h_max 9
_diffrn_reflns_limit_h_min -9
_diffrn_reflns_limit_k_max 18
_diffrn_reflns_limit_k_min -18
_diffrn_reflns_limit_l_max 52
_diffrn_reflns_limit_l_min -52
_diffrn_reflns_number 52512
_diffrn_reflns_theta_full 25.242
_diffrn_reflns_theta_max 27.771
_diffrn_reflns_theta_min 2.100
_exptl_absorpt_coefficient_mu 0.914
_exptl_absorpt_correction_T_max 0.965
_exptl_absorpt_correction_T_min 0.841
_exptl_absorpt_correction_type integration
_exptl_absorpt_process_details
;
(SADABS; Bruker, 2016)
;
_exptl_crystal_colour brown
_exptl_crystal_density_diffrn 1.529
_exptl_crystal_density_method 'not measured'
_exptl_crystal_description needle
_exptl_crystal_F_000 1856
_exptl_crystal_size_max 0.29
_exptl_crystal_size_mid 0.06
_exptl_crystal_size_min 0.04
_refine_diff_density_max 0.410
_refine_diff_density_min -0.378
_refine_ls_abs_structure_details
;
Flack <i>x</i> determined using 2597 quotients
[(<i>I</i>^+^)-(<i>I</i>^-^)]/[(<i>I</i>^+^)+(<i>I</i>^-^)]
(Parsons <i>et al.</i>, 2013)
;
_refine_ls_abs_structure_Flack -0.010(6)
_refine_ls_extinction_method none
_refine_ls_goodness_of_fit_ref 1.110
_refine_ls_hydrogen_treatment constr
_refine_ls_matrix_type full
_refine_ls_number_parameters 541
_refine_ls_number_reflns 9036
_refine_ls_number_restraints 0
_refine_ls_restrained_S_all 1.110
_refine_ls_R_factor_all 0.0679
_refine_ls_R_factor_gt 0.0342
_refine_ls_shift/su_max 0.001
_refine_ls_shift/su_mean 0.000
_refine_ls_structure_factor_coef Fsqd
_refine_ls_weighting_details 'w=1/[\s^2^(Fo^2^)+(0.0226P)^2^+1.3354P] where P=(Fo^2^+2Fc^2^)/3'
_refine_ls_weighting_scheme calc
_refine_ls_wR_factor_gt 0.0655
_refine_ls_wR_factor_ref 0.0809
_reflns_number_gt 6955
_reflns_number_total 9036
_reflns_threshold_expression 'I > 2\s(I)'
_cod_data_source_file hb7784sup1.cif
_cod_data_source_block I
_cod_database_code 2242728
_shelx_space_group_comment
;
The symmetry employed for this shelxl refinement is uniquely defined
by the following loop, which should always be used as a source of
symmetry information in preference to the above space-group names.
They are only intended as comments.
;
_shelx_estimated_absorpt_t_min 0.777
_shelx_estimated_absorpt_t_max 0.964

loop_
_space_group_symop_operation_xyz
'x, y, z'
'-x+1/2, -y, z+1/2'
'-x, y+1/2, -z+1/2'
'x+1/2, -y+1/2, -z'

loop_
_atom_site_type_symbol
_atom_site_label
_atom_site_fract_x
_atom_site_fract_y
_atom_site_fract_z
_atom_site_U_iso_or_equiv
_atom_site_adp_type
_atom_site_calc_flag
_atom_site_occupancy
Co Co1 0.85121(8) 0.53498(3) 0.44179(2) 0.02769(12) Uani d 1
Co Co2 0.35957(8) 0.26710(4) 0.28219(2) 0.03077(13) Uani d 1
O O3 0.6714(6) 0.6081(3) 0.49733(8) 0.0730(12) Uani d 1
O O4 0.7526(7) 0.4641(3) 0.50386(8) 0.0762(12) Uani d 1
O O5 0.6418(4) 0.61244(17) 0.42729(6) 0.0339(6) Uani d 1
O O6 0.6913(4) 0.42812(18) 0.43168(6) 0.0330(7) Uani d 1
O O7 0.2938(7) 0.0765(3) 0.26808(10) 0.0924(16) Uani d 1
O O8 0.1576(7) 0.1673(3) 0.23428(10) 0.0816(13) Uani d 1
O O9 0.1581(4) 0.24890(18) 0.31341(6) 0.0352(6) Uani d 1
O O10 0.1888(4) 0.3519(2) 0.25961(6) 0.0384(7) Uani d 1
N N11 0.7471(5) 0.5353(3) 0.48670(8) 0.0372(8) Uani d 1
N N12 1.0111(5) 0.6392(2) 0.45445(8) 0.0340(8) Uani d 1
N N13 1.0645(5) 0.4574(3) 0.45381(7) 0.0327(8) Uani d 1
N N14 0.9458(5) 0.5370(2) 0.39372(7) 0.0311(7) Uani d 1
N N15 0.2570(5) 0.1572(3) 0.25859(9) 0.0396(8) Uani d 1
N N16 0.5391(5) 0.1846(3) 0.30391(9) 0.0389(9) Uani d 1
N N17 0.5586(5) 0.2833(3) 0.25025(8) 0.0392(9) Uani d 1
N N18 0.4514(5) 0.3825(2) 0.30847(8) 0.0352(8) Uani d 1
C C19 0.6357(7) 0.7062(3) 0.42854(9) 0.0347(9) Uani d 1
C C20 0.4657(7) 0.7517(3) 0.41647(10) 0.0453(11) Uani d 1
H H20 0.3664 0.7149 0.4076 0.054 Uiso calc 1
C C21 0.4467(9) 0.8500(3) 0.41780(12) 0.0565(14) Uani d 1
H H21 0.3331 0.8783 0.4104 0.068 Uiso calc 1
C C22 0.5943(9) 0.9073(3) 0.43004(12) 0.0588(15) Uani d 1
H H22 0.5790 0.9732 0.4307 0.071 Uiso calc 1
C C23 0.7612(8) 0.8667(3) 0.44100(11) 0.0485(12) Uani d 1
H H23 0.8601 0.9057 0.4488 0.058 Uiso calc 1
C C24 0.7873(6) 0.7656(3) 0.44078(10) 0.0370(10) Uani d 1
C C25 0.9653(7) 0.7287(3) 0.45369(9) 0.0396(10) Uani d 1
H H25 1.0541 0.7722 0.4621 0.048 Uiso calc 1
C C26 1.1903(6) 0.6075(3) 0.47122(10) 0.0426(11) Uani d 1
H H26A 1.1685 0.6010 0.4949 0.051 Uiso calc 1
H H26B 1.2927 0.6537 0.4678 0.051 Uiso calc 1
C C27 1.2453(6) 0.5121(3) 0.45626(11) 0.0420(11) Uani d 1
H H27A 1.3024 0.5208 0.4345 0.050 Uiso calc 1
H H27B 1.3374 0.4792 0.4703 0.050 Uiso calc 1
C C28 1.0614(7) 0.3662(3) 0.45981(9) 0.0369(10) Uani d 1
H H28 1.1759 0.3376 0.4666 0.044 Uiso calc 1
C C29 0.8932(7) 0.3063(3) 0.45665(9) 0.0350(10) Uani d 1
C C30 0.9070(8) 0.2098(3) 0.46782(10) 0.0443(12) Uani d 1
H H30 1.0224 0.1879 0.4768 0.053 Uiso calc 1
C C31 0.7526(9) 0.1493(3) 0.46547(11) 0.0524(13) Uani d 1
H H31 0.7620 0.0871 0.4734 0.063 Uiso calc 1
C C32 0.5809(8) 0.1813(3) 0.45115(11) 0.0497(13) Uani d 1
H H32 0.4763 0.1399 0.4495 0.060 Uiso calc 1
C C33 0.5639(7) 0.2740(3) 0.43937(10) 0.0398(10) Uani d 1
H H33 0.4500 0.2931 0.4291 0.048 Uiso calc 1
C C34 0.7180(6) 0.3401(3) 0.44278(10) 0.0333(9) Uani d 1
C C35 0.9600(6) 0.6196(3) 0.37649(10) 0.0377(10) Uani d 1
H H35 0.9483 0.6771 0.3878 0.045 Uiso calc 1
C C36 0.9910(7) 0.6218(3) 0.34278(10) 0.0438(11) Uani d 1
H H36 0.9996 0.6801 0.3318 0.053 Uiso calc 1
C C37 1.0094(6) 0.5382(4) 0.32536(10) 0.0452(11) Uani d 1
H H37 1.0270 0.5387 0.3025 0.054 Uiso calc 1
C C38 1.0009(6) 0.4531(3) 0.34269(10) 0.0407(10) Uani d 1
H H38 1.0163 0.3952 0.3317 0.049 Uiso calc 1
C C39 0.9692(6) 0.4549(3) 0.37652(10) 0.0357(9) Uani d 1
H H39 0.9638 0.3973 0.3879 0.043 Uiso calc 1
C C40 0.1643(7) 0.1934(3) 0.33973(9) 0.0341(9) Uani d 1
C C41 0.0003(7) 0.1897(3) 0.36051(10) 0.0413(11) Uani d 1
H H41 -0.1075 0.2262 0.3552 0.050 Uiso calc 1
C C42 -0.0040(9) 0.1333(4) 0.38859(11) 0.0534(13) Uani d 1
H H42 -0.1152 0.1314 0.4015 0.064 Uiso calc 1
C C43 0.1563(9) 0.0792(3) 0.39774(11) 0.0581(13) Uani d 1
H H43 0.1535 0.0421 0.4169 0.070 Uiso calc 1
C C44 0.3176(8) 0.0815(3) 0.37825(11) 0.0523(13) Uani d 1
H H44 0.4237 0.0445 0.3841 0.063 Uiso calc 1
C C45 0.3277(7) 0.1381(3) 0.34951(9) 0.0381(10) Uani d 1
C C46 0.5049(7) 0.1355(3) 0.33027(11) 0.0430(11) Uani d 1
H H46 0.6021 0.0948 0.3376 0.052 Uiso calc 1
C C47 0.7144(6) 0.1661(4) 0.28403(12) 0.0505(12) Uani d 1
H H47A 0.6959 0.1102 0.2702 0.061 Uiso calc 1
H H47B 0.8242 0.1549 0.2985 0.061 Uiso calc 1
C C48 0.7488(6) 0.2536(4) 0.26278(12) 0.0524(13) Uani d 1
H H48A 0.8067 0.3042 0.2758 0.063 Uiso calc 1
H H48B 0.8346 0.2384 0.2445 0.063 Uiso calc 1
C C49 0.5353(7) 0.3142(3) 0.22032(10) 0.0455(11) Uani d 1
H H49 0.6417 0.3122 0.2062 0.055 Uiso calc 1
C C50 0.3591(8) 0.3512(3) 0.20717(10) 0.0451(10) Uani d 1
C C51 0.3481(9) 0.3711(4) 0.17269(11) 0.0595(13) Uani d 1
H H51 0.4541 0.3577 0.1593 0.071 Uiso calc 1
C C52 0.1864(9) 0.4093(4) 0.15869(12) 0.0676(17) Uani d 1
H H52 0.1793 0.4184 0.1359 0.081 Uiso calc 1
C C53 0.0304(9) 0.4347(4) 0.17923(13) 0.0624(15) Uani d 1
H H53 -0.0773 0.4642 0.1701 0.075 Uiso calc 1
C C54 0.0354(7) 0.4162(3) 0.21282(11) 0.0495(12) Uani d 1
H H54 -0.0684 0.4343 0.2260 0.059 Uiso calc 1
C C55 0.1962(6) 0.3703(3) 0.22745(10) 0.0386(11) Uani d 1
C C56 0.4742(6) 0.4679(3) 0.29333(10) 0.0412(10) Uani d 1
H H56 0.4693 0.4706 0.2703 0.049 Uiso calc 1
C C57 0.5047(7) 0.5513(3) 0.31087(11) 0.0487(12) Uani d 1
H H57 0.5201 0.6088 0.2997 0.058 Uiso calc 1
C C58 0.5122(7) 0.5488(4) 0.34477(11) 0.0479(12) Uani d 1
H H58 0.5288 0.6046 0.3569 0.058 Uiso calc 1
C C59 0.4945(6) 0.4619(4) 0.36050(10) 0.0434(11) Uani d 1
H H59 0.5031 0.4579 0.3835 0.052 Uiso calc 1
C C60 0.4639(6) 0.3808(3) 0.34170(10) 0.0401(10) Uani d 1
H H60 0.4515 0.3225 0.3525 0.048 Uiso calc 1

loop_
_atom_site_aniso_label
_atom_site_aniso_U_11
_atom_site_aniso_U_22
_atom_site_aniso_U_33
_atom_site_aniso_U_12
_atom_site_aniso_U_13
_atom_site_aniso_U_23
Co1 0.0270(3) 0.0279(3) 0.0282(2) -0.0004(3) -0.0004(2) -0.0005(2)
Co2 0.0271(3) 0.0352(3) 0.0299(3) -0.0001(3) 0.0000(2) -0.0016(2)
O3 0.099(3) 0.061(2) 0.058(2) 0.027(2) 0.031(2) -0.0067(17)
O4 0.124(3) 0.055(2) 0.0490(19) 0.014(2) 0.032(2) 0.0148(18)
O5 0.0319(15) 0.0253(13) 0.0445(15) 0.0007(14) -0.0021(14) -0.0007(11)
O6 0.0332(17) 0.0265(14) 0.0394(15) -0.0010(12) -0.0037(12) 0.0017(11)
O7 0.143(4) 0.044(2) 0.090(3) -0.018(3) -0.041(3) 0.001(2)
O8 0.087(3) 0.071(2) 0.087(3) 0.013(3) -0.047(3) -0.034(2)
O9 0.0356(15) 0.0402(16) 0.0299(13) 0.0024(15) 0.0034(13) 0.0058(12)
O10 0.0383(18) 0.0445(16) 0.0324(14) 0.0029(14) -0.0005(12) 0.0024(13)
N11 0.0356(19) 0.0391(19) 0.0368(18) -0.0019(19) 0.0010(15) -0.0020(17)
N12 0.0295(19) 0.039(2) 0.0335(17) -0.0033(16) -0.0021(15) -0.0028(15)
N13 0.0288(18) 0.0395(19) 0.0299(16) -0.0015(16) -0.0009(14) 0.0012(16)
N14 0.0311(18) 0.0334(18) 0.0289(15) -0.0008(16) -0.0019(14) -0.0001(15)
N15 0.035(2) 0.043(2) 0.040(2) 0.0008(18) 0.0034(17) -0.0072(18)
N16 0.030(2) 0.040(2) 0.046(2) 0.0021(17) 0.0002(16) 0.0003(17)
N17 0.032(2) 0.050(2) 0.0354(18) -0.0015(18) -0.0003(16) -0.0023(17)
N18 0.0326(19) 0.040(2) 0.0334(18) -0.0018(17) -0.0033(15) 0.0005(15)
C19 0.043(2) 0.030(2) 0.0306(19) 0.003(2) 0.009(2) 0.0021(15)
C20 0.046(3) 0.038(3) 0.052(3) 0.007(2) 0.002(2) 0.006(2)
C21 0.074(4) 0.040(3) 0.055(3) 0.023(3) 0.002(3) 0.005(2)
C22 0.095(5) 0.030(2) 0.051(3) 0.013(3) 0.000(3) 0.000(2)
C23 0.074(3) 0.033(2) 0.039(2) -0.004(2) 0.004(2) -0.004(2)
C24 0.050(3) 0.029(2) 0.032(2) 0.001(2) 0.0057(19) -0.0049(18)
C25 0.047(3) 0.037(2) 0.035(2) -0.013(2) 0.0022(19) -0.0079(19)
C26 0.035(3) 0.054(3) 0.038(2) -0.010(2) -0.0066(19) -0.002(2)
C27 0.028(2) 0.055(3) 0.043(2) 0.001(2) -0.0018(19) 0.009(2)
C28 0.038(2) 0.042(3) 0.031(2) 0.012(2) -0.0025(18) -0.0004(18)
C29 0.048(3) 0.034(2) 0.0234(18) 0.003(2) 0.0027(18) 0.0009(16)
C30 0.068(4) 0.035(2) 0.030(2) 0.011(2) -0.004(2) 0.0010(18)
C31 0.094(4) 0.028(2) 0.036(2) 0.000(3) 0.008(3) 0.0025(19)
C32 0.072(4) 0.033(2) 0.044(3) -0.013(2) 0.016(2) -0.007(2)
C33 0.043(2) 0.035(2) 0.041(2) -0.006(2) 0.007(2) -0.004(2)
C34 0.039(2) 0.030(2) 0.0306(19) 0.0006(18) 0.0044(18) -0.0008(18)
C35 0.042(3) 0.035(2) 0.037(2) -0.001(2) 0.0011(19) 0.0017(19)
C36 0.047(3) 0.047(3) 0.037(2) -0.003(2) 0.005(2) 0.010(2)
C37 0.042(3) 0.061(3) 0.033(2) 0.008(3) 0.0024(19) 0.005(2)
C38 0.040(3) 0.044(3) 0.038(2) 0.004(2) 0.0013(19) -0.012(2)
C39 0.034(2) 0.034(2) 0.039(2) 0.003(2) 0.0006(18) -0.0036(19)
C40 0.040(3) 0.029(2) 0.033(2) -0.004(2) 0.004(2) -0.0044(16)
C41 0.047(3) 0.042(3) 0.035(2) -0.004(2) 0.005(2) -0.0027(19)
C42 0.067(4) 0.058(3) 0.034(2) -0.014(3) 0.013(2) -0.001(2)
C43 0.082(4) 0.057(3) 0.035(2) -0.007(3) -0.003(3) 0.014(2)
C44 0.062(4) 0.047(3) 0.048(3) 0.002(3) -0.006(3) 0.011(2)
C45 0.045(3) 0.035(2) 0.034(2) -0.004(2) -0.003(2) 0.0020(17)
C46 0.041(3) 0.037(2) 0.052(3) 0.002(2) -0.011(2) 0.005(2)
C47 0.032(2) 0.061(3) 0.059(3) 0.011(2) 0.002(2) 0.002(3)
C48 0.027(2) 0.075(4) 0.055(3) -0.002(3) 0.005(2) -0.001(3)
C49 0.041(3) 0.061(3) 0.035(2) -0.008(2) 0.007(2) -0.001(2)
C50 0.044(3) 0.056(3) 0.036(2) -0.009(3) -0.001(2) 0.003(2)
C51 0.063(3) 0.078(4) 0.038(2) -0.015(3) 0.005(3) 0.008(2)
C52 0.085(5) 0.077(4) 0.041(3) -0.015(3) -0.012(3) 0.017(3)
C53 0.068(4) 0.063(4) 0.056(3) -0.004(3) -0.021(3) 0.019(3)
C54 0.050(3) 0.051(3) 0.047(3) -0.005(2) -0.009(2) 0.011(2)
C55 0.043(3) 0.040(2) 0.032(2) -0.007(2) -0.0061(18) 0.0035(18)
C56 0.045(3) 0.041(2) 0.037(2) -0.009(2) 0.0022(19) 0.000(2)
C57 0.049(3) 0.041(3) 0.056(3) -0.010(2) 0.002(2) 0.002(2)
C58 0.040(3) 0.051(3) 0.053(3) -0.005(2) -0.003(2) -0.017(2)
C59 0.038(3) 0.057(3) 0.035(2) 0.002(2) -0.0058(19) -0.005(2)
C60 0.039(3) 0.045(3) 0.036(2) -0.002(2) -0.0060(19) -0.001(2)

loop_
_atom_type_symbol
_atom_type_description
_atom_type_scat_dispersion_real
_atom_type_scat_dispersion_imag
_atom_type_scat_source
C C 0.0033 0.0016 'International Tables Vol C Tables 4.2.6.8 and 6.1.1.4'
H H 0.0000 0.0000 'International Tables Vol C Tables 4.2.6.8 and 6.1.1.4'
N N 0.0061 0.0033 'International Tables Vol C Tables 4.2.6.8 and 6.1.1.4'
O O 0.0106 0.0060 'International Tables Vol C Tables 4.2.6.8 and 6.1.1.4'
Co Co 0.3494 0.9721 'International Tables Vol C Tables 4.2.6.8 and 6.1.1.4'

loop_
_geom_angle_atom_site_label_1
_geom_angle_atom_site_label_2
_geom_angle_atom_site_label_3
_geom_angle
N13 Co1 N12 85.27(15)
N13 Co1 O5 176.89(12)
N12 Co1 O5 95.08(13)
N13 Co1 O6 93.28(13)
N12 Co1 O6 176.70(12)
O5 Co1 O6 86.52(12)
N13 Co1 N11 92.96(14)
N12 Co1 N11 87.92(14)
O5 Co1 N11 90.14(14)
O6 Co1 N11 89.20(13)
N13 Co1 N14 90.07(13)
N12 Co1 N14 93.29(14)
O5 Co1 N14 86.83(12)
O6 Co1 N14 89.67(13)
N11 Co1 N14 176.83(14)
O9 Co2 N17 178.70(14)
O9 Co2 O10 86.83(12)
N17 Co2 O10 92.95(14)
O9 Co2 N16 95.33(13)
N17 Co2 N16 84.91(16)
O10 Co2 N16 177.68(15)
O9 Co2 N15 87.13(14)
N17 Co2 N15 91.59(15)
O10 Co2 N15 91.87(15)
N16 Co2 N15 89.08(16)
O9 Co2 N18 89.46(13)
N17 Co2 N18 91.81(15)
O10 Co2 N18 87.00(13)
N16 Co2 N18 92.18(15)
N15 Co2 N18 176.46(15)
C19 O5 Co1 125.6(3)
C34 O6 Co1 125.3(3)
C40 O9 Co2 126.2(3)
C55 O10 Co2 124.4(3)
O4 N11 O3 119.9(3)
O4 N11 Co1 121.0(3)
O3 N11 Co1 119.1(3)
C25 N12 C26 120.4(4)
C25 N12 Co1 126.5(3)
C26 N12 Co1 112.4(3)
C28 N13 C27 120.9(4)
C28 N13 Co1 126.7(3)
C27 N13 Co1 112.4(3)
C39 N14 C35 117.0(3)
C39 N14 Co1 120.8(3)
C35 N14 Co1 121.5(3)
O8 N15 O7 118.9(4)
O8 N15 Co2 120.9(3)
O7 N15 Co2 120.2(3)
C46 N16 C47 120.3(4)
C46 N16 Co2 125.6(3)
C47 N16 Co2 113.1(3)
C49 N17 C48 121.8(4)
C49 N17 Co2 125.6(3)
C48 N17 Co2 112.5(3)
C60 N18 C56 117.3(4)
C60 N18 Co2 121.7(3)
C56 N18 Co2 120.3(3)
O5 C19 C20 117.4(4)
O5 C19 C24 124.9(4)
C20 C19 C24 117.7(4)
C21 C20 C19 120.7(5)
C21 C20 H20 119.7
C19 C20 H20 119.7
C20 C21 C22 121.2(5)
C20 C21 H21 119.4
C22 C21 H21 119.4
C23 C22 C21 119.9(4)
C23 C22 H22 120.0
C21 C22 H22 120.0
C22 C23 C24 121.3(5)
C22 C23 H23 119.4
C24 C23 H23 119.4
C19 C24 C23 119.2(4)
C19 C24 C25 123.2(4)
C23 C24 C25 117.6(4)
N12 C25 C24 124.6(4)
N12 C25 H25 117.7
C24 C25 H25 117.7
N12 C26 C27 107.0(3)
N12 C26 H26A 110.3
C27 C26 H26A 110.3
N12 C26 H26B 110.3
C27 C26 H26B 110.3
H26A C26 H26B 108.6
N13 C27 C26 105.8(3)
N13 C27 H27A 110.6
C26 C27 H27A 110.6
N13 C27 H27B 110.6
C26 C27 H27B 110.6
H27A C27 H27B 108.7
N13 C28 C29 124.6(4)
N13 C28 H28 117.7
C29 C28 H28 117.7
C34 C29 C30 119.9(4)
C34 C29 C28 122.2(4)
C30 C29 C28 118.0(4)
C31 C30 C29 120.9(5)
C31 C30 H30 119.6
C29 C30 H30 119.6
C30 C31 C32 119.7(4)
C30 C31 H31 120.2
C32 C31 H31 120.2
C33 C32 C31 121.0(5)
C33 C32 H32 119.5
C31 C32 H32 119.5
C32 C33 C34 120.9(4)
C32 C33 H33 119.6
C34 C33 H33 119.6
O6 C34 C29 124.3(4)
O6 C34 C33 118.0(4)
C29 C34 C33 117.7(4)
N14 C35 C36 122.6(4)
N14 C35 H35 118.7
C36 C35 H35 118.7
C37 C36 C35 120.0(4)
C37 C36 H36 120.0
C35 C36 H36 120.0
C36 C37 C38 118.2(4)
C36 C37 H37 120.9
C38 C37 H37 120.9
C39 C38 C37 119.3(4)
C39 C38 H38 120.4
C37 C38 H38 120.4
N14 C39 C38 122.8(4)
N14 C39 H39 118.6
C38 C39 H39 118.6
O9 C40 C41 118.3(4)
O9 C40 C45 124.7(4)
C41 C40 C45 117.0(4)
C42 C41 C40 121.7(5)
C42 C41 H41 119.2
C40 C41 H41 119.2
C41 C42 C43 120.7(5)
C41 C42 H42 119.6
C43 C42 H42 119.6
C44 C43 C42 119.1(4)
C44 C43 H43 120.5
C42 C43 H43 120.5
C43 C44 C45 121.9(5)
C43 C44 H44 119.1
C45 C44 H44 119.1
C44 C45 C40 119.6(4)
C44 C45 C46 117.9(4)
C40 C45 C46 122.4(4)
N16 C46 C45 125.6(4)
N16 C46 H46 117.2
C45 C46 H46 117.2
N16 C47 C48 107.1(4)
N16 C47 H47A 110.3
C48 C47 H47A 110.3
N16 C47 H47B 110.3
C48 C47 H47B 110.3
H47A C47 H47B 108.5
N17 C48 C47 106.4(4)
N17 C48 H48A 110.4
C47 C48 H48A 110.4
N17 C48 H48B 110.4
C47 C48 H48B 110.4
H48A C48 H48B 108.6
N17 C49 C50 125.1(4)
N17 C49 H49 117.5
C50 C49 H49 117.5
C55 C50 C51 119.0(5)
C55 C50 C49 122.3(3)
C51 C50 C49 118.7(5)
C52 C51 C50 121.8(5)
C52 C51 H51 119.1
C50 C51 H51 119.1
C51 C52 C53 119.0(5)
C51 C52 H52 120.5
C53 C52 H52 120.5
C54 C53 C52 120.8(5)
C54 C53 H53 119.6
C52 C53 H53 119.6
C53 C54 C55 121.0(5)
C53 C54 H54 119.5
C55 C54 H54 119.5
O10 C55 C54 117.8(4)
O10 C55 C50 124.0(4)
C54 C55 C50 118.1(4)
N18 C56 C57 122.3(4)
N18 C56 H56 118.8
C57 C56 H56 118.8
C58 C57 C56 119.7(4)
C58 C57 H57 120.2
C56 C57 H57 120.2
C57 C58 C59 118.6(4)
C57 C58 H58 120.7
C59 C58 H58 120.7
C58 C59 C60 119.1(4)
C58 C59 H59 120.4
C60 C59 H59 120.4
N18 C60 C59 122.9(4)
N18 C60 H60 118.6
C59 C60 H60 118.6

loop_
_geom_bond_atom_site_label_1
_geom_bond_atom_site_label_2
_geom_bond_distance
Co1 N13 1.896(3)
Co1 N12 1.901(3)
Co1 O5 1.903(3)
Co1 O6 1.906(3)
Co1 N11 1.950(3)
Co1 N14 2.047(3)
Co2 O9 1.897(3)
Co2 N17 1.900(4)
Co2 O10 1.908(3)
Co2 N16 1.910(4)
Co2 N15 1.944(4)
Co2 N18 2.035(3)
O3 N11 1.224(5)
O4 N11 1.215(4)
O5 C19 1.315(4)
O6 C34 1.325(4)
O7 N15 1.220(5)
O8 N15 1.206(5)
O9 C40 1.316(4)
O10 C55 1.324(5)
N12 C25 1.295(5)
N12 C26 1.481(5)
N13 C28 1.300(5)
N13 C27 1.471(5)
N14 C39 1.353(5)
N14 C35 1.353(5)
N16 C46 1.289(5)
N16 C47 1.477(5)
N17 C49 1.293(5)
N17 C48 1.471(6)
N18 C60 1.343(5)
N18 C56 1.352(5)
C19 C20 1.424(6)
C19 C24 1.428(6)
C20 C21 1.385(6)
C20 H20 0.9300
C21 C22 1.389(8)
C21 H21 0.9300
C22 C23 1.362(7)
C22 H22 0.9300
C23 C24 1.428(6)
C23 H23 0.9300
C24 C25 1.434(6)
C25 H25 0.9300
C26 C27 1.515(6)
C26 H26A 0.9700
C26 H26B 0.9700
C27 H27A 0.9700
C27 H27B 0.9700
C28 C29 1.441(6)
C28 H28 0.9300
C29 C34 1.417(6)
C29 C30 1.428(5)
C30 C31 1.368(7)
C30 H30 0.9300
C31 C32 1.396(7)
C31 H31 0.9300
C32 C33 1.389(6)
C32 H32 0.9300
C33 C34 1.419(6)
C33 H33 0.9300
C35 C36 1.377(6)
C35 H35 0.9300
C36 C37 1.372(6)
C36 H36 0.9300
C37 C38 1.384(6)
C37 H37 0.9300
C38 C39 1.382(5)
C38 H38 0.9300
C39 H39 0.9300
C40 C41 1.412(6)
C40 C45 1.427(6)
C41 C42 1.382(6)
C41 H41 0.9300
C42 C43 1.394(7)
C42 H42 0.9300
C43 C44 1.366(7)
C43 H43 0.9300
C44 C45 1.407(6)
C44 H44 0.9300
C45 C46 1.452(6)
C46 H46 0.9300
C47 C48 1.514(7)
C47 H47A 0.9700
C47 H47B 0.9700
C48 H48A 0.9700
C48 H48B 0.9700
C49 C50 1.427(6)
C49 H49 0.9300
C50 C55 1.419(6)
C50 C51 1.421(6)
C51 C52 1.363(7)
C51 H51 0.9300
C52 C53 1.407(8)
C52 H52 0.9300
C53 C54 1.380(7)
C53 H53 0.9300
C54 C55 1.415(6)
C54 H54 0.9300
C56 C57 1.382(6)
C56 H56 0.9300
C57 C58 1.369(6)
C57 H57 0.9300
C58 C59 1.378(6)
C58 H58 0.9300
C59 C60 1.382(6)
C59 H59 0.9300
C60 H60 0.9300

loop_
_geom_hbond_atom_site_label_D
_geom_hbond_atom_site_label_H
_geom_hbond_atom_site_label_A
_geom_hbond_site_symmetry_A
_geom_hbond_distance_DH
_geom_hbond_distance_HA
_geom_hbond_distance_DA
_geom_hbond_angle_DHA
C25 H25 O3 4_566 0.93 2.48 3.341(5) 154
C38 H38 O9 1_655 0.93 2.39 3.280(5) 160
C48 H48B O8 1_655 0.97 2.48 3.285(7) 140
C54 H54 O7 3 0.93 2.54 3.291(7) 138
C59 H59 O6 . 0.93 2.38 3.213(5) 149

loop_
_geom_torsion_atom_site_label_1
_geom_torsion_atom_site_label_2
_geom_torsion_atom_site_label_3
_geom_torsion_atom_site_label_4
_geom_torsion
O10 Co2 O9 C40 179.8(3)
N16 Co2 O9 C40 -1.0(3)
N15 Co2 O9 C40 87.8(3)
N18 Co2 O9 C40 -93.1(3)
N12 Co1 N13 C28 162.7(3)
O6 Co1 N13 C28 -14.4(3)
N11 Co1 N13 C28 75.0(3)
N14 Co1 N13 C28 -104.0(3)
N12 Co1 N13 C27 -16.8(3)
O6 Co1 N13 C27 166.1(3)
N11 Co1 N13 C27 -104.5(3)
N14 Co1 N13 C27 76.5(3)
Co1 O5 C19 C20 -180.0(3)
Co1 O5 C19 C24 0.6(5)
O5 C19 C20 C21 178.3(4)
C24 C19 C20 C21 -2.3(6)
C19 C20 C21 C22 1.8(7)
C20 C21 C22 C23 0.0(7)
C21 C22 C23 C24 -1.2(7)
O5 C19 C24 C23 -179.4(4)
C20 C19 C24 C23 1.1(6)
O5 C19 C24 C25 -0.8(6)
C20 C19 C24 C25 179.8(4)
C22 C23 C24 C19 0.6(6)
C22 C23 C24 C25 -178.2(4)
C26 N12 C25 C24 -174.1(4)
Co1 N12 C25 C24 -4.6(6)
C19 C24 C25 N12 2.9(6)
C23 C24 C25 N12 -178.4(4)
C25 N12 C26 C27 -157.0(4)
Co1 N12 C26 C27 32.1(4)
C28 N13 C27 C26 -141.8(4)
Co1 N13 C27 C26 37.8(4)
N12 C26 C27 N13 -43.5(4)
C27 N13 C28 C29 -177.2(4)
Co1 N13 C28 C29 3.3(6)
N13 C28 C29 C34 7.6(6)
N13 C28 C29 C30 -172.8(4)
C34 C29 C30 C31 -0.3(6)
C28 C29 C30 C31 -179.9(4)
C29 C30 C31 C32 1.8(6)
C30 C31 C32 C33 -0.3(7)
C31 C32 C33 C34 -2.6(6)
Co1 O6 C34 C29 -16.9(5)
Co1 O6 C34 C33 165.7(3)
C30 C29 C34 O6 -179.8(4)
C28 C29 C34 O6 -0.3(6)
C30 C29 C34 C33 -2.5(6)
C28 C29 C34 C33 177.1(3)
C32 C33 C34 O6 -178.5(4)
C32 C33 C34 C29 3.9(6)
C39 N14 C35 C36 1.9(6)
Co1 N14 C35 C36 -168.7(3)
N14 C35 C36 C37 -0.2(7)
C35 C36 C37 C38 -1.7(7)
C36 C37 C38 C39 1.7(7)
C35 N14 C39 C38 -1.8(6)
Co1 N14 C39 C38 168.8(3)
C37 C38 C39 N14 0.0(7)
Co2 O9 C40 C41 179.2(3)
Co2 O9 C40 C45 1.1(5)
O9 C40 C41 C42 -179.9(4)
C45 C40 C41 C42 -1.6(6)
C40 C41 C42 C43 1.3(7)
C41 C42 C43 C44 -1.0(8)
C42 C43 C44 C45 1.1(8)
C43 C44 C45 C40 -1.5(7)
C43 C44 C45 C46 -179.7(4)
O9 C40 C45 C44 179.9(4)
C41 C40 C45 C44 1.7(6)
O9 C40 C45 C46 -2.0(6)
C41 C40 C45 C46 179.8(4)
C47 N16 C46 C45 -171.7(4)
Co2 N16 C46 C45 -4.0(6)
C44 C45 C46 N16 -178.2(4)
C40 C45 C46 N16 3.7(7)
C46 N16 C47 C48 -160.9(4)
Co2 N16 C47 C48 29.9(4)
C49 N17 C48 C47 -140.7(4)
Co2 N17 C48 C47 37.5(5)
N16 C47 C48 N17 -41.9(5)
C48 N17 C49 C50 -174.9(4)
Co2 N17 C49 C50 7.1(7)
N17 C49 C50 C55 9.1(8)
N17 C49 C50 C51 -172.0(4)
C55 C50 C51 C52 1.0(7)
C49 C50 C51 C52 -177.9(5)
C50 C51 C52 C53 3.7(8)
C51 C52 C53 C54 -3.8(8)
C52 C53 C54 C55 -0.8(8)
Co2 O10 C55 C54 165.5(3)
Co2 O10 C55 C50 -17.9(6)
C53 C54 C55 O10 -177.8(4)
C53 C54 C55 C50 5.4(7)
C51 C50 C55 O10 178.0(4)
C49 C50 C55 O10 -3.2(7)
C51 C50 C55 C54 -5.5(6)
C49 C50 C55 C54 173.4(4)
C60 N18 C56 C57 -1.6(6)
Co2 N18 C56 C57 169.0(4)
N18 C56 C57 C58 -0.1(7)
C56 C57 C58 C59 1.9(7)
C57 C58 C59 C60 -2.0(7)
C56 N18 C60 C59 1.4(6)
Co2 N18 C60 C59 -169.0(3)
C58 C59 C60 N18 0.4(7)

_cod_database_fobs_code 2242728
